data_1571880
loop_
_publ_author_name
'Carroll, Robert C.'
'Coles, Simon J.'

_publ_section_title
;
 Statistical optimization of guest uptake in crystalline sponges: grading
 structural outcomes.
;
_journal_coeditor_code LT5068
_journal_issue 4
_journal_name_full IUCrJ
_journal_paper_doi 10.1107/S2052252524004871
_journal_volume 11
_journal_year 2024
_chemical_formula_moiety 'C36 H24 I6 N12 Zn3'
_chemical_formula_sum 'C36 H24 I6 N12 Zn3'
_chemical_formula_weight 1582.18
_chemical_name_systematic catena-[bis(mu-2,4,6-tri(pyridin-4-yl)-1,3,5-triazine)-hexaiodo-tri-zinc
_space_group_crystal_system monoclinic
_space_group_IT_number 15
_space_group_name_Hall '-C 2yc'
_space_group_name_H-M_alt 'C 1 2/c 1'
_atom_sites_solution_hydrogens geom
_atom_sites_solution_primary dual
_audit_creation_date 2024-03-26
_audit_creation_method
;
Olex2 1.5-alpha
(compiled 2024.02.16 svn.r378c4104 for OlexSys, GUI svn.r6928)
;
_cell_angle_alpha 90
_cell_angle_beta 102.783(2)
_cell_angle_gamma 90
_cell_formula_units_Z 8
_cell_length_a 35.3636(7)
_cell_length_b 14.9223(2)
_cell_length_c 31.7483(6)
_cell_measurement_reflns_used 15140
_cell_measurement_temperature 100.01(10)
_cell_measurement_theta_max 68.6130
_cell_measurement_theta_min 2.5670
_cell_volume 16338.5(5)
_computing_cell_refinement 'CrysAlisPro 1.171.42.72a (Rigaku OD, 2022)'
_computing_data_collection 'CrysAlisPro 1.171.42.72a (Rigaku OD, 2022)'
_computing_data_reduction 'CrysAlisPro 1.171.42.72a (Rigaku OD, 2022)'
_computing_molecular_graphics 'Olex2 1.5-alpha (Dolomanov et al., 2009)'
_computing_publication_material 'Olex2 1.5-alpha (Dolomanov et al., 2009)'
_computing_structure_refinement 'SHELXL 2016/6 (Sheldrick, 2015)'
_computing_structure_solution 'SHELXT 2014/5 (Sheldrick, 2014)'
_diffrn_ambient_environment N~2~
_diffrn_ambient_temperature 100.01(10)
_diffrn_detector 'hybrid pixel array detector'
_diffrn_detector_area_resol_mean 10
_diffrn_detector_dtime 0.000
_diffrn_detector_type 'Rigaku, HyPix Arc-100'
_diffrn_measured_fraction_theta_full 0.993
_diffrn_measured_fraction_theta_max 0.991
_diffrn_measurement_details
;
List of Runs (angles in degrees, time in seconds):

  # Type    Start    End  Width  t~exp~   \w     \q     \k     \f   Frames
--------------------------------------------------------------------------
  1  \w     76.00 147.00   0.50    1.20    --   83.39  20.00 143.00  142
  2  \w     35.00  68.00   0.50    1.20    --   83.39 -57.00 -90.00   66
  3  \w     23.00  54.00   0.50    1.20    --   83.39-125.00 -30.00   62
  4  \w     16.00  41.00   0.50    1.20    --   83.39 -37.00 -60.00   50
  5  \w     27.00  55.00   0.50    1.20    --   83.39 -57.00  60.00   56
  6  \w     32.00 100.00   0.50    1.20    --   83.39 -77.00-120.00  136
  7  \w     63.00  98.00   0.50    1.20    --   83.39 -77.00-180.00   70
  8  \w     14.00  44.00   0.50    1.20    --   83.39 -37.00-180.00   60
  9  \w     66.00 100.00   0.50    1.20    --   83.39-125.00 -30.00   68
 10  \w     79.00 108.00   0.50    1.20    --   83.39-125.00  30.00   58
 11  \w     23.00  58.00   0.50    1.20    --   83.39-125.00  30.00   70
 12  \w     16.00  43.00   0.50    1.20    --   83.39 -37.00 -30.00   54
 13  \w     13.00  38.00   0.50    1.20    --   83.39 -37.00-150.00   50
 14  \w    101.00 143.00   0.50    1.20    --   83.39 125.00 150.00   84
 15  \w     13.00  39.00   0.50    1.20    --   83.39 -37.00-120.00   52
 16  \w     12.00  43.00   0.50    1.20    --   83.39 -37.00  30.00   62
 17  \w     19.00  48.00   0.50    1.20    --   83.39 -57.00  30.00   58
 18  \w     72.00 105.00   0.50    1.20    --   83.39  77.00-180.00   66
 19  \w     19.00  44.00   0.50    1.20    --   83.39 -57.00-120.00   50
 20  \w   -134.00-108.00   0.50    1.20    --  -79.34 -20.00 -23.00   52
 21  \w    -63.00 -11.00   0.50    1.20    --  -79.34  57.00-150.00  104
 22  \w    -63.00 -20.00   0.50    1.20    --  -79.34  57.00 -90.00   86
 23  \w    -58.00 -26.00   0.50    1.20    --  -79.34  57.00 -30.00   64
 24  \w   -114.00 -37.00   0.50    0.50    --  -55.07 -20.00 -23.00  154
 25  \w    -23.00  14.00   0.50    0.50    --  -55.07  20.00 143.00   74
 26  \w    -23.00   2.00   0.50    0.50    --  -55.07  19.00 -60.00   50
 27  \w     32.00  74.00   0.50    0.50    --   51.82  20.00 143.00   84
 28  \w    -18.00   7.00   0.50    0.50    --   51.82 -20.00 -23.00   50
 29  \w     95.00 122.00   0.50    0.50    --   51.82  20.00 143.00   54
;
_diffrn_measurement_device 'four-circle diffractometer'
_diffrn_measurement_device_details 'Rigaku, UG2 \k goniometer'
_diffrn_measurement_device_type
; Rigaku 007HF diffractometer equipped with Arc)Sec VHF Varimax confocal
 mirrors and a UG2 goniometer and HyPix Arc-100 detector
;
_diffrn_measurement_method 'profile data from \w-scans'
_diffrn_measurement_specimen_support 'MiTeGen loops'
_diffrn_orient_matrix_type 'CrysAlisPro convention (1999,Acta A55,543-557)'
_diffrn_orient_matrix_UB_11 -0.0346202000
_diffrn_orient_matrix_UB_12 0.0133479000
_diffrn_orient_matrix_UB_13 -0.0385475000
_diffrn_orient_matrix_UB_21 0.0281806000
_diffrn_orient_matrix_UB_22 0.0234620000
_diffrn_orient_matrix_UB_23 -0.0291139000
_diffrn_orient_matrix_UB_31 0.0020052000
_diffrn_orient_matrix_UB_32 -0.0995214000
_diffrn_orient_matrix_UB_33 -0.0120568000
_diffrn_radiation_collimation 0.3
_diffrn_radiation_monochromator 'Arc)Sec VHF Varimax focusing mirrors'
_diffrn_radiation_probe x-ray
_diffrn_radiation_type 'Cu K\a'
_diffrn_radiation_wavelength 1.54184
_diffrn_reflns_av_R_equivalents 0.0355
_diffrn_reflns_av_unetI/netI 0.0254
_diffrn_reflns_Laue_measured_fraction_full 0.993
_diffrn_reflns_Laue_measured_fraction_max 0.991
_diffrn_reflns_limit_h_max 36
_diffrn_reflns_limit_h_min -42
_diffrn_reflns_limit_k_max 15
_diffrn_reflns_limit_k_min -17
_diffrn_reflns_limit_l_max 36
_diffrn_reflns_limit_l_min -38
_diffrn_reflns_number 65436
_diffrn_reflns_point_group_measured_fraction_full 0.993
_diffrn_reflns_point_group_measured_fraction_max 0.991
_diffrn_reflns_theta_full 67.684
_diffrn_reflns_theta_max 68.251
_diffrn_reflns_theta_min 2.562
_diffrn_source 'Rotating anode'
_diffrn_source_current 30.0
_diffrn_source_power 1.2
_diffrn_source_target Cu
_diffrn_source_type 'Rigaku 007 HF'
_diffrn_source_voltage 40.0
_exptl_absorpt_coefficient_mu 19.018
_exptl_absorpt_correction_T_max 0.309
_exptl_absorpt_correction_T_min 0.118
_exptl_absorpt_correction_type analytical
_exptl_absorpt_process_details
;
CrysAlisPro 1.171.42.72a (Rigaku Oxford Diffraction, 2022)
Analytical numeric absorption correction using a multifaceted crystal
model based on expressions derived by R.C. Clark & J.S. Reid.
(Clark, R. C. & Reid, J. S. (1995). Acta Cryst. A51, 887-897)
Empirical absorption correction using spherical harmonics,
implemented in SCALE3 ABSPACK scaling algorithm.
;
_exptl_crystal_colour colourless
_exptl_crystal_colour_primary colourless
_exptl_crystal_density_diffrn 1.286
_exptl_crystal_description block
_exptl_crystal_F_000 5856
_exptl_crystal_size_max 0.21
_exptl_crystal_size_mid 0.15
_exptl_crystal_size_min 0.11
_refine_diff_density_max 1.270
_refine_diff_density_min -0.612
_refine_diff_density_rms 0.097
_refine_ls_extinction_method none
_refine_ls_goodness_of_fit_ref 1.083
_refine_ls_hydrogen_treatment constr
_refine_ls_matrix_type full
_refine_ls_number_parameters 606
_refine_ls_number_reflns 14822
_refine_ls_number_restraints 21
_refine_ls_restrained_S_all 1.085
_refine_ls_R_factor_all 0.0530
_refine_ls_R_factor_gt 0.0474
_refine_ls_shift/su_max 0.001
_refine_ls_shift/su_mean 0.000
_refine_ls_structure_factor_coef Fsqd
_refine_ls_weighting_details 'w=1/[\s^2^(Fo^2^)+(0.0967P)^2^+13.1558P] where P=(Fo^2^+2Fc^2^)/3'
_refine_ls_weighting_scheme calc
_refine_ls_wR_factor_gt 0.1466
_refine_ls_wR_factor_ref 0.1508
_reflns_Friedel_coverage 0.000
_reflns_number_gt 12287
_reflns_number_total 14822
_reflns_threshold_expression 'I > 2\s(I)'
_cod_data_source_file lt5068.cif
_cod_data_source_block 4_mbp_4_10_96b
_cod_database_code 1571880
_shelx_shelxl_version_number 2016/6
_chemical_oxdiff_formula '(Zn3 I6 N12 H24 C36) (C14 H12 O)2 (C6 H12)4'
_chemical_oxdiff_usercomment 4-methylbenzophenone
_shelx_space_group_comment
;
The symmetry employed for this shelxl refinement is uniquely defined
by the following loop, which should always be used as a source of
symmetry information in preference to the above space-group names.
They are only intended as comments.
;
_shelx_estimated_absorpt_t_max 0.229
_shelx_estimated_absorpt_t_min 0.109
_olex2_refinement_description
;
1. Fixed Uiso
 At 1.2 times of:
  All C(H) groups
2. Restrained distances
 I306-Zn33 \\sim I406-Zn43
 with sigma of 0.02
 I305-Zn33 \\sim I405-Zn43
 with sigma of 0.02
 Zn33-N312 \\sim Zn43-N312
 with sigma of 0.02
 I306-I305 \\sim I406-I405
 with sigma of 0.04
 I306-N312 \\sim I406-N312
 with sigma of 0.04
 I305-N312 \\sim I405-N312
 with sigma of 0.04
 I301-Zn31 \\sim I401-Zn41
 with sigma of 0.02
 I302-Zn31 \\sim I402-Zn41
 with sigma of 0.02
 Zn31-N301 \\sim Zn41-N301
 with sigma of 0.02
 I301-I302 \\sim I401-I402
 with sigma of 0.04
 I301-N301 \\sim I401-N301
 with sigma of 0.04
 I302-N301 \\sim I402-N301
 with sigma of 0.04
 I304-Zn32 \\sim I404-Zn42
 with sigma of 0.02
 I303-Zn32 \\sim I403-Zn42
 with sigma of 0.02
 Zn32-N306 \\sim Zn42-N306
 with sigma of 0.02
 Zn32-N307 \\sim Zn42-N307
 with sigma of 0.02
 I304-I303 \\sim I404-I403
 with sigma of 0.04
 I304-N306 \\sim I404-N306
 with sigma of 0.04
 I304-N307 \\sim I404-N307
 with sigma of 0.04
 I303-N306 \\sim I403-N306
 with sigma of 0.04
 I303-N307 \\sim I403-N307
 with sigma of 0.04
3. Others
 Sof(I405)=Sof(Zn43)=Sof(I406)=1-FVAR(1)
 Sof(I306)=Sof(I305)=Sof(Zn33)=FVAR(1)
 Sof(Zn42)=Sof(I403)=Sof(I404)=1-FVAR(2)
 Sof(I304)=Sof(I303)=Sof(Zn32)=FVAR(2)
 Fixed Sof: I301(0.65086) I302(0.65086) Zn31(0.65086) I402(0.3181)
 Zn41(0.3181) I401(0.3181) I501(0.03105) I502(0.03105) Zn51(0.03105)
 Fixed Uiso: I501(0.08) I502(0.08) Zn51(0.08)
4.a Aromatic/amide H refined with riding coordinates:
 C302(H302), C331(H331), C301(H301), C335(H335), C330(H330), C336(H336),
 C314(H314), C313(H313), C310(H310), C317(H317), C311(H311), C315(H315),
 C312(H312), C320(H320), C318(H318), C329(H329), C328(H328), C304(H304),
 C319(H319), C332(H332), C322(H322), C323(H323), C305(H305), C333(H333)
;
_smtbx_masks_void_probe_radius 1.2
_smtbx_masks_void_truncation_radius 1.2
_olex2_date_sample_data_collection 2024-03-25
_olex2_date_sample_submission 2024-03-25
_olex2_submission_original_sample_id '4-Methylbenzophenone 4_10_96b'
_olex2_submission_special_instructions 'No special instructions were received'
_oxdiff_exptl_absorpt_empirical_details
;
Empirical correction (ABSPACK) includes:
- Absorption correction using spherical harmonics
- Frame scaling
- Detector area scaling
- B-factor correction
;
_oxdiff_exptl_absorpt_empirical_full_max 5.183
_oxdiff_exptl_absorpt_empirical_full_min 0.558

loop_
_space_group_symop_operation_xyz
'x, y, z'
'-x, y, -z+1/2'
'x+1/2, y+1/2, z'
'-x+1/2, y+1/2, -z+1/2'
'-x, -y, -z'
'x, -y, z-1/2'
'-x+1/2, -y+1/2, -z'
'x+1/2, -y+1/2, z-1/2'

loop_
_atom_site_label
_atom_site_type_symbol
_atom_site_fract_x
_atom_site_fract_y
_atom_site_fract_z
_atom_site_U_iso_or_equiv
_atom_site_adp_type
_atom_site_occupancy
_atom_site_site_symmetry_order
_atom_site_calc_flag
_atom_site_refinement_flags_posn
_atom_site_refinement_flags_adp
_atom_site_refinement_flags_occupancy
_atom_site_disorder_assembly
_atom_site_disorder_group
I306 I 0.64128(9) 0.5928(2) 0.49453(8) 0.0807(4) Uani 0.598(9) 1 d D . P A 1
I304 I 0.26909(10) 0.2620(2) 0.70210(8) 0.0728(5) Uani 0.530(13) 1 d D . P B 1
I301 I 0.38561(4) 1.23755(11) 0.93605(5) 0.0731(2) Uani 0.6509 1 d D . P C 1
I302 I 0.47867(5) 1.13558(13) 0.87148(5) 0.0742(3) Uani 0.6509 1 d D . P C 1
I303 I 0.37600(9) 0.33249(19) 0.79892(7) 0.0751(6) Uani 0.530(13) 1 d D . P B 1
I305 I 0.60355(6) 0.73523(12) 0.60208(6) 0.0884(5) Uani 0.598(9) 1 d D . P A 1
Zn33 Zn 0.62273(17) 0.5947(4) 0.56712(19) 0.0576(7) Uani 0.598(9) 1 d D . P A 1
Zn31 Zn 0.42037(8) 1.1154(2) 0.90487(11) 0.0540(5) Uani 0.6509 1 d D . P C 1
Zn32 Zn 0.32895(15) 0.3573(3) 0.72656(16) 0.0620(9) Uani 0.530(13) 1 d D . P B 1
N303 N 0.27762(10) 0.9456(2) 0.72993(11) 0.0502(8) Uani 1 1 d . . . . .
N302 N 0.31616(10) 0.8175(2) 0.75238(11) 0.0525(8) Uani 1 1 d . . . . .
N304 N 0.26250(10) 0.8073(2) 0.69351(11) 0.0544(8) Uani 1 1 d . . . . .
N310 N 0.47419(11) 0.2715(2) 0.53090(12) 0.0569(9) Uani 1 1 d . . . . .
N309 N 0.42268(11) 0.2232(3) 0.56193(12) 0.0597(9) Uani 1 1 d . . . . .
N312 N 0.57738(11) 0.5051(3) 0.56175(13) 0.0626(9) Uani 1 1 d D . . . .
N306 N 0.31392(12) 0.4915(2) 0.72151(13) 0.0626(9) Uani 1 1 d D . . . .
N308 N 0.46042(11) 0.3496(3) 0.59047(12) 0.0583(9) Uani 1 1 d . . . . .
N305 N 0.16576(11) 1.0286(2) 0.61021(12) 0.0610(9) Uani 1 1 d . . . . .
N301 N 0.37811(13) 1.0493(2) 0.85913(13) 0.0680(11) Uani 1 1 d D . . . .
N311 N 0.43078(13) -0.0123(3) 0.45074(13) 0.0664(10) Uani 1 1 d . . . . .
N307 N 0.35875(14) 0.3387(3) 0.67817(14) 0.0712(11) Uani 1 1 d D . . . .
C308 C 0.29214(13) 0.7716(3) 0.72169(14) 0.0528(9) Uani 1 1 d . . . . .
C306 C 0.30705(12) 0.9045(3) 0.75565(13) 0.0513(9) Uani 1 1 d . . . . .
C325 C 0.44547(13) 0.2143(3) 0.53434(13) 0.0527(10) Uani 1 1 d . . . . .
C326 C 0.48079(12) 0.3354(3) 0.56017(13) 0.0538(10) Uani 1 1 d . . . . .
C327 C 0.44062(14) 0.1339(3) 0.50506(14) 0.0570(11) Uani 1 1 d . . . . .
C307 C 0.25656(12) 0.8955(3) 0.69847(14) 0.0529(9) Uani 1 1 d . . . . .
C303 C 0.33106(12) 0.9565(3) 0.79161(13) 0.0529(10) Uani 1 1 d . . . . .
C309 C 0.22439(13) 0.9404(3) 0.66768(14) 0.0545(10) Uani 1 1 d . . . . .
C302 C 0.32545(14) 1.0450(3) 0.79827(14) 0.0589(11) Uani 1 1 d . . . . .
H302 H 0.305167 1.076512 0.779460 0.071 Uiso 1 1 calc R U . . .
C331 C 0.46776(14) 0.1125(3) 0.48257(15) 0.0605(11) Uani 1 1 d . . . . .
H331 H 0.490533 0.147746 0.485261 0.073 Uiso 1 1 calc R U . . .
C316 C 0.29949(13) 0.6747(3) 0.72061(14) 0.0557(10) Uani 1 1 d . . . . .
C324 C 0.43095(13) 0.2936(3) 0.58879(14) 0.0576(10) Uani 1 1 d . . . . .
C334 C 0.51423(13) 0.3956(3) 0.56022(14) 0.0570(10) Uani 1 1 d . . . . .
C321 C 0.40583(14) 0.3083(3) 0.61964(15) 0.0606(11) Uani 1 1 d . . . . .
C301 C 0.34911(14) 1.0892(3) 0.83224(15) 0.0612(11) Uani 1 1 d . . . . .
H301 H 0.344402 1.150868 0.836513 0.073 Uiso 1 1 calc R U . . .
C335 C 0.52930(15) 0.4055(3) 0.52484(16) 0.0683(13) Uani 1 1 d . . . . .
H335 H 0.518256 0.374023 0.499050 0.082 Uiso 1 1 calc R U . . .
C330 C 0.46181(15) 0.0376(3) 0.45533(15) 0.0644(12) Uani 1 1 d . . . . .
H330 H 0.480918 0.022595 0.439672 0.077 Uiso 1 1 calc R U . . .
C336 C 0.56053(15) 0.4611(4) 0.52614(17) 0.0700(13) Uani 1 1 d . . . . .
H336 H 0.570383 0.468203 0.500823 0.084 Uiso 1 1 calc R U . . .
C314 C 0.33911(16) 0.5475(3) 0.74548(18) 0.0738(14) Uani 1 1 d . . . . .
H314 H 0.362396 0.524005 0.762779 0.089 Uiso 1 1 calc R U . . .
C313 C 0.20159(16) 0.8957(3) 0.63416(17) 0.0737(15) Uani 1 1 d . . . . .
H313 H 0.205521 0.833587 0.630133 0.088 Uiso 1 1 calc R U . . .
C310 C 0.21709(15) 1.0311(3) 0.67290(16) 0.0680(13) Uani 1 1 d . . . . .
H310 H 0.232249 1.064253 0.696167 0.082 Uiso 1 1 calc R U . . .
C317 C 0.27450(15) 0.6177(3) 0.69523(17) 0.0694(13) Uani 1 1 d . . . . .
H317 H 0.251695 0.640018 0.676481 0.083 Uiso 1 1 calc R U . . .
C311 C 0.18793(15) 1.0710(3) 0.64407(18) 0.0725(14) Uani 1 1 d . . . . .
H311 H 0.182905 1.132561 0.648105 0.087 Uiso 1 1 calc R U . . .
C315 C 0.33251(15) 0.6380(3) 0.74598(18) 0.0714(14) Uani 1 1 d . . . . .
H315 H 0.350896 0.675683 0.764014 0.086 Uiso 1 1 calc R U . . .
C312 C 0.17265(16) 0.9415(3) 0.60601(18) 0.0786(16) Uani 1 1 d . . . . .
H312 H 0.156958 0.909539 0.582650 0.094 Uiso 1 1 calc R U . . .
C320 C 0.36851(16) 0.2745(4) 0.61294(19) 0.0761(14) Uani 1 1 d . . . . .
H320 H 0.358279 0.240145 0.587813 0.091 Uiso 1 1 calc R U . . .
C318 C 0.28242(17) 0.5274(3) 0.69684(18) 0.0765(15) Uani 1 1 d . . . . .
H318 H 0.264262 0.488509 0.679241 0.092 Uiso 1 1 calc R U . . .
C329 C 0.40474(18) 0.0063(4) 0.4737(2) 0.0835(16) Uani 1 1 d . . . . .
H329 H 0.383305 -0.032997 0.471945 0.100 Uiso 1 1 calc R U . . .
C328 C 0.40771(19) 0.0818(4) 0.5003(2) 0.0855(17) Uani 1 1 d . . . . .
H328 H 0.387697 0.096710 0.514727 0.103 Uiso 1 1 calc R U . . .
C304 C 0.3614(2) 0.9131(3) 0.8198(2) 0.103(3) Uani 1 1 d . . . . .
H304 H 0.366115 0.851138 0.816560 0.124 Uiso 1 1 calc R U . . .
C319 C 0.34685(18) 0.2901(4) 0.64171(19) 0.0796(15) Uani 1 1 d . . . . .
H319 H 0.321470 0.265385 0.636202 0.096 Uiso 1 1 calc R U . . .
C332 C 0.5639(2) 0.4923(5) 0.5968(2) 0.105(2) Uani 1 1 d . . . . .
H332 H 0.577058 0.520300 0.622861 0.126 Uiso 1 1 calc R U . . .
C322 C 0.41826(19) 0.3591(4) 0.65652(19) 0.0846(16) Uani 1 1 d . . . . .
H322 H 0.443335 0.385425 0.662373 0.102 Uiso 1 1 calc R U . . .
C323 C 0.3946(2) 0.3714(5) 0.6844(2) 0.0901(18) Uani 1 1 d . . . . .
H323 H 0.404123 0.405321 0.709846 0.108 Uiso 1 1 calc R U . . .
C305 C 0.3841(2) 0.9616(3) 0.8522(2) 0.109(3) Uani 1 1 d . . . . .
H305 H 0.405151 0.932196 0.870893 0.131 Uiso 1 1 calc R U . . .
C333 C 0.5320(2) 0.4410(5) 0.5978(2) 0.101(2) Uani 1 1 d . . . . .
H333 H 0.522333 0.436441 0.623315 0.121 Uiso 1 1 calc R U . . .
I405 I 0.60963(18) 0.73385(17) 0.5925(2) 0.1630(16) Uani 0.402(9) 1 d D . P A 2
Zn43 Zn 0.6247(3) 0.5862(7) 0.5610(3) 0.083(2) Uani 0.402(9) 1 d D . P A 2
I406 I 0.64474(16) 0.5732(5) 0.48892(18) 0.1190(16) Uani 0.402(9) 1 d D . P A 2
I402 I 0.47146(12) 1.1512(3) 0.87734(12) 0.1305(16) Uani 0.3181 1 d D . P C 2
Zn41 Zn 0.4129(2) 1.1178(4) 0.9095(2) 0.097(3) Uani 0.3181 1 d D . P C 2
I401 I 0.37557(14) 1.2298(3) 0.94478(13) 0.1376(18) Uani 0.3181 1 d D . P C 2
I501 I 0.3295(4) 1.1943(9) 0.9445(4) 0.080 Uiso 0.031 1 d . U P C 3
I502 I 0.4449(4) 1.1999(9) 0.9068(4) 0.080 Uiso 0.031 1 d . U P C 3
Zn51 Zn 0.3812(9) 1.122(2) 0.9194(9) 0.080 Uiso 0.031 1 d . U P C 3
Zn42 Zn 0.3231(2) 0.3522(4) 0.7208(2) 0.0789(15) Uani 0.470(13) 1 d D . P B 2
I403 I 0.3642(3) 0.3218(4) 0.79569(16) 0.1080(12) Uani 0.470(13) 1 d D . P B 2
I404 I 0.2587(2) 0.2713(3) 0.6919(3) 0.1042(13) Uani 0.470(13) 1 d D . P B 2

loop_
_atom_site_aniso_label
_atom_site_aniso_U_11
_atom_site_aniso_U_22
_atom_site_aniso_U_33
_atom_site_aniso_U_23
_atom_site_aniso_U_13
_atom_site_aniso_U_12
I306 0.0803(7) 0.0947(8) 0.0591(6) 0.0235(5) -0.0015(4) 0.0013(5)
I304 0.0939(11) 0.0461(6) 0.0803(11) -0.0129(4) 0.0231(7) -0.0130(6)
I301 0.0970(4) 0.0460(4) 0.0660(5) -0.0020(3) -0.0040(4) 0.0073(3)
I302 0.0806(5) 0.0805(7) 0.0577(4) -0.0017(4) 0.0070(4) -0.0281(4)
I303 0.1097(11) 0.0541(6) 0.0538(8) 0.0040(5) 0.0014(8) 0.0072(7)
I305 0.1186(8) 0.0527(6) 0.0847(7) 0.0036(4) 0.0029(10) 0.0159(5)
Zn33 0.0590(13) 0.0467(16) 0.0551(10) 0.0093(9) -0.0134(9) -0.0048(10)
Zn31 0.0629(7) 0.0443(10) 0.0453(7) 0.0028(6) -0.0083(6) -0.0086(5)
Zn32 0.0885(14) 0.0335(13) 0.0573(11) -0.0021(8) 0.0017(11) 0.0036(9)
N303 0.0572(18) 0.0338(16) 0.0508(18) 0.0013(13) -0.0066(14) -0.0042(14)
N302 0.0581(19) 0.0331(16) 0.0567(19) 0.0008(14) -0.0083(15) -0.0041(14)
N304 0.066(2) 0.0360(18) 0.0530(19) -0.0006(14) -0.0046(16) -0.0064(15)
N310 0.064(2) 0.049(2) 0.0503(19) -0.0062(15) -0.0041(16) -0.0031(16)
N309 0.064(2) 0.050(2) 0.055(2) -0.0045(16) -0.0072(17) -0.0041(16)
N312 0.064(2) 0.050(2) 0.063(2) -0.0010(16) -0.0090(17) -0.0029(17)
N306 0.082(2) 0.0391(19) 0.064(2) -0.0009(16) 0.0121(19) 0.0005(17)
N308 0.059(2) 0.052(2) 0.055(2) -0.0088(15) -0.0063(16) 0.0030(16)
N305 0.067(2) 0.0422(19) 0.060(2) 0.0072(15) -0.0155(17) -0.0103(16)
N301 0.090(3) 0.0325(18) 0.063(2) 0.0079(15) -0.0234(19) -0.0079(17)
N311 0.075(2) 0.052(2) 0.060(2) -0.0059(17) -0.0126(19) 0.0022(19)
N307 0.093(3) 0.053(2) 0.067(3) -0.0087(18) 0.017(2) -0.002(2)
C308 0.060(2) 0.040(2) 0.050(2) 0.0016(16) -0.0055(18) -0.0031(17)
C306 0.062(2) 0.034(2) 0.051(2) 0.0016(16) -0.0002(18) -0.0065(17)
C325 0.063(2) 0.044(2) 0.043(2) -0.0027(16) -0.0068(18) -0.0028(18)
C326 0.058(2) 0.047(2) 0.047(2) -0.0027(17) -0.0091(17) 0.0055(18)
C327 0.071(3) 0.043(2) 0.047(2) -0.0027(17) -0.0085(19) -0.0098(19)
C307 0.058(2) 0.041(2) 0.053(2) 0.0029(17) -0.0026(18) -0.0077(17)
C303 0.062(2) 0.038(2) 0.050(2) 0.0034(16) -0.0065(18) -0.0069(17)
C309 0.061(2) 0.040(2) 0.054(2) 0.0066(17) -0.0054(18) -0.0059(17)
C302 0.071(3) 0.043(2) 0.053(2) -0.0003(18) -0.0075(19) -0.0020(19)
C331 0.059(2) 0.055(3) 0.057(2) -0.0084(19) -0.009(2) 0.001(2)
C316 0.067(3) 0.042(2) 0.054(2) 0.0016(17) 0.0051(19) -0.0039(19)
C324 0.064(3) 0.048(2) 0.052(2) -0.0040(18) -0.0059(19) 0.0012(19)
C334 0.061(2) 0.051(2) 0.050(2) -0.0107(18) -0.0063(18) 0.0016(19)
C321 0.070(3) 0.049(2) 0.058(2) -0.0047(19) 0.002(2) 0.000(2)
C301 0.074(3) 0.042(2) 0.057(2) 0.0047(18) -0.008(2) 0.0036(19)
C335 0.076(3) 0.066(3) 0.054(3) -0.013(2) -0.007(2) -0.010(2)
C330 0.075(3) 0.047(2) 0.060(3) 0.0001(19) -0.011(2) 0.012(2)
C336 0.071(3) 0.068(3) 0.063(3) -0.005(2) -0.002(2) -0.007(2)
C314 0.080(3) 0.045(3) 0.084(3) -0.006(2) -0.007(3) 0.005(2)
C313 0.087(3) 0.039(2) 0.073(3) -0.001(2) -0.029(3) 0.001(2)
C310 0.076(3) 0.043(2) 0.068(3) -0.003(2) -0.021(2) -0.008(2)
C317 0.079(3) 0.042(2) 0.070(3) 0.002(2) -0.020(2) -0.002(2)
C311 0.076(3) 0.047(3) 0.077(3) 0.001(2) -0.019(2) -0.005(2)
C315 0.073(3) 0.042(2) 0.085(3) -0.008(2) -0.013(3) 0.003(2)
C312 0.091(3) 0.043(2) 0.076(3) 0.002(2) -0.037(3) -0.006(2)
C320 0.074(3) 0.080(4) 0.072(3) -0.020(3) 0.011(3) 0.001(3)
C318 0.100(4) 0.038(2) 0.075(3) -0.007(2) -0.015(3) -0.010(2)
C329 0.088(4) 0.065(3) 0.094(4) -0.019(3) 0.013(3) -0.027(3)
C328 0.096(4) 0.081(4) 0.081(4) -0.032(3) 0.023(3) -0.024(3)
C304 0.124(5) 0.036(3) 0.108(5) -0.009(3) -0.062(4) 0.005(3)
C319 0.078(3) 0.079(4) 0.078(3) -0.019(3) 0.009(3) -0.005(3)
C332 0.110(5) 0.130(6) 0.070(4) -0.039(4) 0.011(3) -0.061(4)
C322 0.089(4) 0.090(4) 0.071(3) -0.023(3) 0.010(3) -0.017(3)
C323 0.108(5) 0.090(4) 0.072(4) -0.029(3) 0.019(3) -0.025(4)
C305 0.121(5) 0.039(3) 0.121(5) -0.011(3) -0.072(4) 0.005(3)
C333 0.112(5) 0.121(6) 0.072(4) -0.040(4) 0.023(3) -0.061(4)
I405 0.200(3) 0.0423(9) 0.169(2) -0.0232(12) -0.126(2) 0.0325(13)
Zn43 0.090(4) 0.0449(18) 0.087(4) 0.007(2) -0.039(2) -0.011(2)
I406 0.0870(16) 0.152(3) 0.106(2) 0.059(2) -0.0034(13) -0.0290(19)
I402 0.141(3) 0.0864(18) 0.118(3) 0.0392(17) -0.0706(19) -0.0591(19)
Zn41 0.153(6) 0.0257(17) 0.073(3) 0.0063(18) -0.061(3) -0.008(3)
I401 0.240(5) 0.0469(11) 0.0971(19) 0.0053(10) -0.024(2) 0.036(2)
Zn42 0.122(3) 0.0420(15) 0.086(3) -0.0115(16) 0.052(3) -0.0069(18)
I403 0.155(3) 0.0780(16) 0.0999(16) 0.0331(11) 0.0481(15) 0.0459(16)
I404 0.117(2) 0.0537(11) 0.164(3) -0.0368(16) 0.078(2) -0.0291(13)

loop_
_atom_type_symbol
_atom_type_description
_atom_type_scat_dispersion_real
_atom_type_scat_dispersion_imag
_atom_type_scat_source
C C 0.0181 0.0091 'International Tables Vol C Tables 4.2.6.8 and 6.1.1.4'
H H 0.0000 0.0000 'International Tables Vol C Tables 4.2.6.8 and 6.1.1.4'
I I -0.3257 6.8362 'International Tables Vol C Tables 4.2.6.8 and 6.1.1.4'
N N 0.0311 0.0180 'International Tables Vol C Tables 4.2.6.8 and 6.1.1.4'
Zn Zn -1.5491 0.6778 'International Tables Vol C Tables 4.2.6.8 and 6.1.1.4'

loop_
_exptl_crystal_face_index_h
_exptl_crystal_face_index_k
_exptl_crystal_face_index_l
_exptl_crystal_face_perp_dist
-1 0 0 0.0722
1 0 0 0.0798
0 2 1 0.1011
-1 0 1 0.0488
1 0 -1 0.0604
-1 -1 1 0.0524
0 0 -1 0.0807
0 0 1 0.0277
-1 0 -1 0.0675
1 0 1 0.0634
1 -2 -1 0.0900

loop_
_geom_angle_atom_site_label_1
_geom_angle_atom_site_label_2
_geom_angle_atom_site_label_3
_geom_angle
_geom_angle_site_symmetry_1
_geom_angle_site_symmetry_3
_geom_angle_publ_flag
I306 Zn33 I305 123.8(2) . . ?
N312 Zn33 I306 105.7(3) . . ?
N312 Zn33 I305 107.1(2) . . ?
N305 Zn33 I306 107.3(3) 3_545 . ?
N305 Zn33 I305 109.6(3) 3_545 . ?
N305 Zn33 N312 101.0(3) 3_545 . ?
I301 Zn31 I302 126.20(14) . . ?
N301 Zn31 I301 106.19(18) . . ?
N301 Zn31 I302 106.76(19) . . ?
N301 Zn31 N311 97.2(2) . 6_566 ?
N311 Zn31 I301 106.50(18) 6_566 . ?
N311 Zn31 I302 110.11(19) 6_566 . ?
I304 Zn32 I303 122.1(2) . . ?
N306 Zn32 I304 109.7(2) . . ?
N306 Zn32 I303 108.4(2) . . ?
N307 Zn32 I304 103.1(3) . . ?
N307 Zn32 I303 108.2(2) . . ?
N307 Zn32 N306 103.7(3) . . ?
C306 N303 C307 115.7(4) . . ?
C308 N302 C306 115.3(3) . . ?
C308 N304 C307 115.6(3) . . ?
C326 N310 C325 114.9(4) . . ?
C325 N309 C324 114.8(4) . . ?
C336 N312 Zn33 125.7(4) . . ?
C336 N312 Zn43 119.3(5) . . ?
C332 N312 Zn33 116.2(4) . . ?
C332 N312 C336 118.0(5) . . ?
C332 N312 Zn43 122.6(4) . . ?
C314 N306 Zn32 115.8(4) . . ?
C314 N306 Zn42 122.7(4) . . ?
C318 N306 Zn32 127.2(4) . . ?
C318 N306 C314 117.0(4) . . ?
C318 N306 Zn42 120.3(4) . . ?
C324 N308 C326 114.4(4) . . ?
Zn33 N305 Zn43 7.1(4) 3_455 3_455 ?
C311 N305 Zn33 121.4(4) . 3_455 ?
C311 N305 Zn43 126.7(4) . 3_455 ?
C312 N305 Zn33 121.6(3) . 3_455 ?
C312 N305 C311 116.9(4) . . ?
C312 N305 Zn43 116.2(4) . 3_455 ?
C301 N301 Zn31 124.7(3) . . ?
C301 N301 C305 117.3(4) . . ?
C301 N301 Zn41 121.5(4) . . ?
C301 N301 Zn51 102.8(9) . . ?
C305 N301 Zn31 117.2(3) . . ?
C305 N301 Zn41 121.2(4) . . ?
C305 N301 Zn51 130.2(9) . . ?
Zn31 N311 Zn51 39.2(7) 6_565 6_565 ?
C330 N311 Zn31 120.7(4) . 6_565 ?
C330 N311 C329 119.2(4) . . ?
C330 N311 Zn41 129.7(4) . 6_565 ?
C330 N311 Zn51 159.4(8) . 6_565 ?
C329 N311 Zn31 120.0(3) . 6_565 ?
C329 N311 Zn41 111.0(4) . 6_565 ?
C329 N311 Zn51 80.8(8) . 6_565 ?
Zn41 N311 Zn51 30.2(7) 6_565 6_565 ?
C319 N307 Zn32 126.6(4) . . ?
C319 N307 Zn42 119.8(5) . . ?
C323 N307 Zn32 117.7(4) . . ?
C323 N307 C319 115.5(5) . . ?
C323 N307 Zn42 124.6(4) . . ?
N302 C308 C316 115.8(4) . . ?
N304 C308 N302 124.5(4) . . ?
N304 C308 C316 119.7(4) . . ?
N303 C306 N302 124.6(4) . . ?
N303 C306 C303 118.1(4) . . ?
N302 C306 C303 117.3(4) . . ?
N310 C325 C327 116.1(4) . . ?
N309 C325 N310 124.8(4) . . ?
N309 C325 C327 119.1(4) . . ?
N310 C326 N308 125.6(4) . . ?
N310 C326 C334 117.1(4) . . ?
N308 C326 C334 117.3(4) . . ?
C331 C327 C325 121.1(4) . . ?
C331 C327 C328 119.2(4) . . ?
C328 C327 C325 119.7(5) . . ?
N303 C307 N304 124.0(4) . . ?
N303 C307 C309 117.3(4) . . ?
N304 C307 C309 118.7(4) . . ?
C302 C303 C306 123.4(4) . . ?
C302 C303 C304 118.0(4) . . ?
C304 C303 C306 118.6(4) . . ?
C313 C309 C307 122.0(4) . . ?
C313 C309 C310 118.4(4) . . ?
C310 C309 C307 119.6(4) . . ?
C303 C302 H302 119.9 . . ?
C303 C302 C301 120.2(4) . . ?
C301 C302 H302 119.9 . . ?
C327 C331 H331 120.4 . . ?
C327 C331 C330 119.1(5) . . ?
C330 C331 H331 120.4 . . ?
C317 C316 C308 122.3(4) . . ?
C317 C316 C315 117.0(4) . . ?
C315 C316 C308 120.6(4) . . ?
N309 C324 C321 117.2(4) . . ?
N308 C324 N309 125.2(5) . . ?
N308 C324 C321 117.5(4) . . ?
C335 C334 C326 121.7(4) . . ?
C335 C334 C333 118.0(5) . . ?
C333 C334 C326 120.3(5) . . ?
C320 C321 C324 122.5(4) . . ?
C322 C321 C324 121.2(5) . . ?
C322 C321 C320 116.3(5) . . ?
N301 C301 C302 122.6(4) . . ?
N301 C301 H301 118.7 . . ?
C302 C301 H301 118.7 . . ?
C334 C335 H335 119.9 . . ?
C334 C335 C336 120.2(4) . . ?
C336 C335 H335 119.9 . . ?
N311 C330 C331 122.1(5) . . ?
N311 C330 H330 118.9 . . ?
C331 C330 H330 118.9 . . ?
N312 C336 C335 122.0(5) . . ?
N312 C336 H336 119.0 . . ?
C335 C336 H336 119.0 . . ?
N306 C314 H314 119.0 . . ?
N306 C314 C315 122.1(5) . . ?
C315 C314 H314 119.0 . . ?
C309 C313 H313 120.3 . . ?
C309 C313 C312 119.4(4) . . ?
C312 C313 H313 120.3 . . ?
C309 C310 H310 120.7 . . ?
C311 C310 C309 118.6(4) . . ?
C311 C310 H310 120.7 . . ?
C316 C317 H317 120.3 . . ?
C316 C317 C318 119.5(4) . . ?
C318 C317 H317 120.3 . . ?
N305 C311 C310 123.8(5) . . ?
N305 C311 H311 118.1 . . ?
C310 C311 H311 118.1 . . ?
C316 C315 H315 119.7 . . ?
C314 C315 C316 120.6(5) . . ?
C314 C315 H315 119.7 . . ?
N305 C312 C313 122.8(4) . . ?
N305 C312 H312 118.6 . . ?
C313 C312 H312 118.6 . . ?
C321 C320 H320 119.9 . . ?
C319 C320 C321 120.2(5) . . ?
C319 C320 H320 119.9 . . ?
N306 C318 C317 123.8(4) . . ?
N306 C318 H318 118.1 . . ?
C317 C318 H318 118.1 . . ?
N311 C329 H329 118.9 . . ?
N311 C329 C328 122.2(5) . . ?
N311 C329 Zn51 68.9(7) . 6_565 ?
C328 C329 H329 118.9 . . ?
C328 C329 Zn51 165.7(8) . 6_565 ?
Zn51 C329 H329 51.0 6_565 . ?
C327 C328 C329 117.9(6) . . ?
C327 C328 H328 121.0 . . ?
C329 C328 H328 121.0 . . ?
C303 C304 H304 120.7 . . ?
C305 C304 C303 118.6(5) . . ?
C305 C304 H304 120.7 . . ?
N307 C319 H319 117.9 . . ?
C320 C319 N307 124.2(6) . . ?
C320 C319 H319 117.9 . . ?
N312 C332 H332 118.2 . . ?
N312 C332 C333 123.5(5) . . ?
C333 C332 H332 118.2 . . ?
C321 C322 H322 120.0 . . ?
C323 C322 C321 119.9(6) . . ?
C323 C322 H322 120.0 . . ?
N307 C323 C322 123.9(5) . . ?
N307 C323 H323 118.1 . . ?
C322 C323 H323 118.1 . . ?
N301 C305 C304 123.3(5) . . ?
N301 C305 H305 118.4 . . ?
C304 C305 H305 118.4 . . ?
C334 C333 H333 120.9 . . ?
C332 C333 C334 118.1(6) . . ?
C332 C333 H333 120.9 . . ?
N312 Zn43 I405 105.2(4) . . ?
N312 Zn43 I406 110.7(4) . . ?
N305 Zn43 N312 100.5(4) 3_545 . ?
N305 Zn43 I405 103.7(4) 3_545 . ?
N305 Zn43 I406 111.1(4) 3_545 . ?
I405 Zn43 I406 123.2(4) . . ?
N301 Zn41 I402 100.6(3) . . ?
N301 Zn41 I401 112.9(3) . . ?
N311 Zn41 N301 99.3(3) 6_566 . ?
N311 Zn41 I402 104.0(3) 6_566 . ?
N311 Zn41 I401 109.9(3) 6_566 . ?
I401 Zn41 I402 126.5(3) . . ?
N301 Zn51 N311 85.1(10) . 6_566 ?
N301 Zn51 C329 99.2(11) . 6_566 ?
N301 Zn51 I501 128.4(14) . . ?
N301 Zn51 I502 88.0(10) . . ?
N311 Zn51 C329 30.3(4) 6_566 6_566 ?
N311 Zn51 I502 78.2(9) 6_566 . ?
C329 Zn51 I502 105.4(11) 6_566 . ?
I501 Zn51 I502 126.2(13) . . ?
N306 Zn42 I403 103.0(3) . . ?
N306 Zn42 I404 110.0(3) . . ?
N307 Zn42 N306 102.9(3) . . ?
N307 Zn42 I403 107.0(3) . . ?
N307 Zn42 I404 110.1(3) . . ?
I403 Zn42 I404 122.1(3) . . ?

loop_
_geom_bond_atom_site_label_1
_geom_bond_atom_site_label_2
_geom_bond_distance
_geom_bond_site_symmetry_2
_geom_bond_publ_flag
I306 Zn33 2.532(5) . ?
I304 Zn32 2.526(6) . ?
I301 Zn31 2.520(3) . ?
I302 Zn31 2.536(3) . ?
I303 Zn32 2.548(5) . ?
I305 Zn33 2.534(6) . ?
Zn33 N312 2.066(6) . ?
Zn33 N305 2.059(8) 3_545 ?
Zn31 N301 2.087(5) . ?
Zn31 N311 2.094(5) 6_566 ?
Zn32 N306 2.069(6) . ?
Zn32 N307 2.065(7) . ?
N303 C306 1.323(5) . ?
N303 C307 1.335(5) . ?
N302 C308 1.331(5) . ?
N302 C306 1.348(5) . ?
N304 C308 1.330(5) . ?
N304 C307 1.348(6) . ?
N310 C325 1.350(6) . ?
N310 C326 1.316(5) . ?
N309 C325 1.322(6) . ?
N309 C324 1.344(6) . ?
N312 C336 1.329(6) . ?
N312 C332 1.318(8) . ?
N312 Zn43 2.070(10) . ?
N306 C314 1.330(6) . ?
N306 C318 1.325(7) . ?
N306 Zn42 2.105(7) . ?
N308 C326 1.340(6) . ?
N308 C324 1.328(6) . ?
N305 C311 1.341(6) . ?
N305 C312 1.335(6) . ?
N305 Zn43 2.070(12) 3_455 ?
N301 C301 1.322(6) . ?
N301 C305 1.351(7) . ?
N301 Zn41 2.062(7) . ?
N301 Zn51 2.18(3) . ?
N311 C330 1.308(7) . ?
N311 C329 1.323(7) . ?
N311 Zn41 2.055(8) 6_565 ?
N311 Zn51 2.45(3) 6_565 ?
N307 C319 1.352(7) . ?
N307 C323 1.330(8) . ?
N307 Zn42 2.053(7) . ?
C308 C316 1.470(6) . ?
C306 C303 1.483(5) . ?
C325 C327 1.504(6) . ?
C326 C334 1.485(7) . ?
C327 C331 1.355(7) . ?
C327 C328 1.380(7) . ?
C307 C309 1.485(6) . ?
C303 C302 1.359(6) . ?
C303 C304 1.395(6) . ?
C309 C313 1.359(6) . ?
C309 C310 1.395(6) . ?
C302 H302 0.9500 . ?
C302 C301 1.378(6) . ?
C331 H331 0.9500 . ?
C331 C330 1.400(7) . ?
C316 C317 1.356(6) . ?
C316 C315 1.377(7) . ?
C324 C321 1.477(7) . ?
C334 C335 1.354(7) . ?
C334 C333 1.395(7) . ?
C321 C320 1.384(7) . ?
C321 C322 1.383(7) . ?
C301 H301 0.9500 . ?
C335 H335 0.9500 . ?
C335 C336 1.374(7) . ?
C330 H330 0.9500 . ?
C336 H336 0.9500 . ?
C314 H314 0.9500 . ?
C314 C315 1.371(7) . ?
C313 H313 0.9500 . ?
C313 C312 1.381(6) . ?
C310 H310 0.9500 . ?
C310 C311 1.356(7) . ?
C317 H317 0.9500 . ?
C317 C318 1.375(7) . ?
C311 H311 0.9500 . ?
C315 H315 0.9500 . ?
C312 H312 0.9500 . ?
C320 H320 0.9500 . ?
C320 C319 1.336(8) . ?
C318 H318 0.9500 . ?
C329 H329 0.9500 . ?
C329 C328 1.400(8) . ?
C329 Zn51 2.59(3) 6_565 ?
C328 H328 0.9500 . ?
C304 H304 0.9500 . ?
C304 C305 1.364(7) . ?
C319 H319 0.9500 . ?
C332 H332 0.9500 . ?
C332 C333 1.369(8) . ?
C322 H322 0.9500 . ?
C322 C323 1.360(9) . ?
C323 H323 0.9500 . ?
C305 H305 0.9500 . ?
C333 H333 0.9500 . ?
I405 Zn43 2.526(9) . ?
Zn43 I406 2.547(8) . ?
I402 Zn41 2.552(8) . ?
Zn41 I401 2.539(8) . ?
I501 Zn51 2.40(3) . ?
I502 Zn51 2.64(3) . ?
Zn42 I403 2.538(6) . ?
Zn42 I404 2.562(7) . ?

loop_
_geom_torsion_atom_site_label_1
_geom_torsion_atom_site_label_2
_geom_torsion_atom_site_label_3
_geom_torsion_atom_site_label_4
_geom_torsion
_geom_torsion_site_symmetry_1
_geom_torsion_site_symmetry_2
_geom_torsion_site_symmetry_3
_geom_torsion_site_symmetry_4
_geom_torsion_publ_flag
Zn33 N312 C336 C335 -177.0(5) . . . . ?
Zn33 N312 C332 C333 174.5(7) . . . . ?
Zn33 N305 C311 C310 -178.7(5) 3_455 . . . ?
Zn33 N305 C312 C313 179.3(5) 3_455 . . . ?
Zn31 N301 C301 C302 169.7(4) . . . . ?
Zn31 N301 C305 C304 -171.9(7) . . . . ?
Zn31 N311 C330 C331 173.6(4) 6_565 . . . ?
Zn31 N311 C329 C328 -171.1(5) 6_565 . . . ?
Zn32 N306 C314 C315 -178.7(5) . . . . ?
Zn32 N306 C318 C317 -179.9(5) . . . . ?
Zn32 N307 C319 C320 -174.7(5) . . . . ?
Zn32 N307 C323 C322 175.7(6) . . . . ?
N303 C306 C303 C302 -3.1(7) . . . . ?
N303 C306 C303 C304 177.9(6) . . . . ?
N303 C307 C309 C313 179.0(5) . . . . ?
N303 C307 C309 C310 -0.9(7) . . . . ?
N302 C308 C316 C317 170.8(5) . . . . ?
N302 C308 C316 C315 -8.8(7) . . . . ?
N302 C306 C303 C302 179.0(5) . . . . ?
N302 C306 C303 C304 -0.1(7) . . . . ?
N304 C308 C316 C317 -8.0(7) . . . . ?
N304 C308 C316 C315 172.3(5) . . . . ?
N304 C307 C309 C313 -1.8(7) . . . . ?
N304 C307 C309 C310 178.3(5) . . . . ?
N310 C325 C327 C331 11.5(6) . . . . ?
N310 C325 C327 C328 -167.4(5) . . . . ?
N310 C326 C334 C335 21.4(6) . . . . ?
N310 C326 C334 C333 -156.0(6) . . . . ?
N309 C325 C327 C331 -166.8(4) . . . . ?
N309 C325 C327 C328 14.3(7) . . . . ?
N309 C324 C321 C320 -22.2(7) . . . . ?
N309 C324 C321 C322 159.6(5) . . . . ?
N312 C332 C333 C334 3.9(13) . . . . ?
N306 C314 C315 C316 -1.4(9) . . . . ?
N308 C326 C334 C335 -159.9(4) . . . . ?
N308 C326 C334 C333 22.7(7) . . . . ?
N308 C324 C321 C320 159.4(5) . . . . ?
N308 C324 C321 C322 -18.8(7) . . . . ?
N311 C329 C328 C327 -5.1(10) . . . . ?
C308 N302 C306 N303 -2.7(7) . . . . ?
C308 N302 C306 C303 175.2(4) . . . . ?
C308 N304 C307 N303 -2.0(7) . . . . ?
C308 N304 C307 C309 178.9(4) . . . . ?
C308 C316 C317 C318 -177.7(5) . . . . ?
C308 C316 C315 C314 179.0(5) . . . . ?
C306 N303 C307 N304 3.6(7) . . . . ?
C306 N303 C307 C309 -177.2(4) . . . . ?
C306 N302 C308 N304 4.6(7) . . . . ?
C306 N302 C308 C316 -174.1(4) . . . . ?
C306 C303 C302 C301 -179.5(5) . . . . ?
C306 C303 C304 C305 178.3(7) . . . . ?
C325 N310 C326 N308 -3.6(6) . . . . ?
C325 N310 C326 C334 174.9(4) . . . . ?
C325 N309 C324 N308 -3.2(6) . . . . ?
C325 N309 C324 C321 178.5(4) . . . . ?
C325 C327 C331 C330 -179.3(4) . . . . ?
C325 C327 C328 C329 -178.4(5) . . . . ?
C326 N310 C325 N309 5.7(6) . . . . ?
C326 N310 C325 C327 -172.4(4) . . . . ?
C326 N308 C324 N309 5.1(6) . . . . ?
C326 N308 C324 C321 -176.7(4) . . . . ?
C326 C334 C335 C336 -179.3(5) . . . . ?
C326 C334 C333 C332 176.9(7) . . . . ?
C327 C331 C330 N311 0.2(7) . . . . ?
C307 N303 C306 N302 -1.2(7) . . . . ?
C307 N303 C306 C303 -179.0(4) . . . . ?
C307 N304 C308 N302 -2.5(7) . . . . ?
C307 N304 C308 C316 176.2(4) . . . . ?
C307 C309 C313 C312 -178.6(5) . . . . ?
C307 C309 C310 C311 179.1(5) . . . . ?
C303 C302 C301 N301 0.9(8) . . . . ?
C303 C304 C305 N301 1.8(13) . . . . ?
C309 C313 C312 N305 -0.2(10) . . . . ?
C309 C310 C311 N305 -0.9(9) . . . . ?
C302 C303 C304 C305 -0.8(11) . . . . ?
C331 C327 C328 C329 2.7(9) . . . . ?
C316 C317 C318 N306 -1.3(10) . . . . ?
C324 N309 C325 N310 -2.6(6) . . . . ?
C324 N309 C325 C327 175.5(4) . . . . ?
C324 N308 C326 N310 -1.4(6) . . . . ?
C324 N308 C326 C334 -179.9(4) . . . . ?
C324 C321 C320 C319 -179.6(5) . . . . ?
C324 C321 C322 C323 -179.9(6) . . . . ?
C334 C335 C336 N312 1.3(8) . . . . ?
C321 C320 C319 N307 0.6(10) . . . . ?
C321 C322 C323 N307 -1.6(11) . . . . ?
C301 N301 C305 C304 -1.3(12) . . . . ?
C335 C334 C333 C332 -0.6(11) . . . . ?
C330 N311 C329 C328 5.0(9) . . . . ?
C330 N311 C329 Zn51 174.8(8) . . . 6_565 ?
C336 N312 C332 C333 -4.5(11) . . . . ?
C314 N306 C318 C317 -0.7(9) . . . . ?
C313 C309 C310 C311 -0.8(8) . . . . ?
C310 C309 C313 C312 1.3(9) . . . . ?
C317 C316 C315 C314 -0.6(8) . . . . ?
C311 N305 C312 C313 -1.4(9) . . . . ?
C315 C316 C317 C318 1.9(8) . . . . ?
C312 N305 C311 C310 2.0(9) . . . . ?
C320 C321 C322 C323 1.8(9) . . . . ?
C318 N306 C314 C315 2.1(9) . . . . ?
C329 N311 C330 C331 -2.5(7) . . . . ?
C328 C327 C331 C330 -0.4(7) . . . . ?
C304 C303 C302 C301 -0.5(8) . . . . ?
C319 N307 C323 C322 0.8(10) . . . . ?
C332 N312 C336 C335 1.8(8) . . . . ?
C322 C321 C320 C319 -1.3(9) . . . . ?
C323 N307 C319 C320 -0.2(9) . . . . ?
C305 N301 C301 C302 0.0(9) . . . . ?
C333 C334 C335 C336 -1.9(8) . . . . ?
Zn43 N312 C336 C335 179.3(5) . . . . ?
Zn43 N312 C332 C333 178.2(8) . . . . ?
Zn43 N305 C311 C310 -172.9(5) 3_455 . . . ?
Zn43 N305 C312 C313 174.0(6) 3_455 . . . ?
Zn41 N301 C301 C302 179.9(5) . . . . ?
Zn41 N301 C305 C304 178.7(7) . . . . ?
Zn41 N311 C330 C331 174.1(4) 6_565 . . . ?
Zn41 N311 C329 C328 -172.2(6) 6_565 . . . ?
Zn51 N301 C301 C302 -149.7(9) . . . . ?
Zn51 N301 C305 C304 138.5(13) . . . . ?
Zn51 N311 C330 C331 163(2) 6_565 . . . ?
Zn51 N311 C329 C328 -169.8(10) 6_565 . . . ?
Zn51 C329 C328 C327 -143(3) 6_565 . . . ?
Zn42 N306 C314 C315 -179.2(5) . . . . ?
Zn42 N306 C318 C317 -179.5(5) . . . . ?
Zn42 N307 C319 C320 -177.2(5) . . . . ?
Zn42 N307 C323 C322 177.6(6) . . . . ?

loop_
_exptl_oxdiff_crystal_face_indexfrac_h
_exptl_oxdiff_crystal_face_indexfrac_k
_exptl_oxdiff_crystal_face_indexfrac_l
_exptl_oxdiff_crystal_face_x
_exptl_oxdiff_crystal_face_y
_exptl_oxdiff_crystal_face_z
-1.0000 -0.0000 0.0000 0.0346 -0.0282 -0.0020
1.0000 0.0000 -0.0000 -0.0346 0.0282 0.0020
0.0000 2.0000 0.9999 -0.0118 0.0178 -0.2111
-1.0000 -0.0000 1.0000 -0.0039 -0.0573 -0.0141
1.0000 0.0000 -1.0000 0.0039 0.0573 0.0141
-1.0001 -1.0000 1.0001 -0.0173 -0.0808 0.0855
0.0000 0.0000 -1.0000 0.0385 0.0291 0.0121
-0.0000 -0.0000 1.0000 -0.0385 -0.0291 -0.0121
-1.0000 0.0000 -1.0000 0.0732 0.0009 0.0101
1.0000 -0.0000 1.0000 -0.0732 -0.0009 -0.0101
1.0000 -2.0000 -0.9999 -0.0228 0.0104 0.2131

loop_
_smtbx_masks_void_nr
_smtbx_masks_void_average_x
_smtbx_masks_void_average_y
_smtbx_masks_void_average_z
_smtbx_masks_void_volume
_smtbx_masks_void_count_electrons
_smtbx_masks_void_content
1 -0.801 -0.513 -0.551 4109.0 1043.4 ?
2 0.444 -0.080 0.194 4109.0 1043.4 ?
